data_4071484
loop_
_publ_author_name
'Castarlenas, Ricardo'
'Esteruelas, Miguel A.'
'O\~nate, Enrique'

_publ_section_title
;
 Preparation, X-ray Structure, and Reactivity of an Osmium-Hydroxo Complex
 Stabilized by an N-Heterocyclic Carbene Ligand: A Base-Free Catalytic
 Precursor for Hydrogen Transfer from 2-Propanol to Aldehydes
;
_journal_issue 13
_journal_name_full Organometallics
_journal_page_first 3240
_journal_paper_doi 10.1021/om800183k
_journal_volume 27
_journal_year 2008
_chemical_formula_moiety 'C37 H51 N2 O Os, C F3 O3 S'
_chemical_formula_sum 'C38 H51 F3 N2 O4 Os S'
_chemical_formula_weight 879.07
_chemical_name_systematic
; 
 ? 
;
_space_group_IT_number 9
_symmetry_cell_setting monoclinic
_symmetry_space_group_name_Hall 'C -2yc'
_symmetry_space_group_name_H-M 'C 1 c 1'
_atom_sites_solution_hydrogens geom
_atom_sites_solution_primary heavy
_atom_sites_solution_secondary difmap
_audit_creation_method SHELXL-97
_cell_angle_alpha 90.000
_cell_angle_beta 93.904(3)
_cell_angle_gamma 90.000
_cell_formula_units_Z 4
_cell_length_a 10.7729(15)
_cell_length_b 22.084(3)
_cell_length_c 16.445(2)
_cell_measurement_reflns_used 802
_cell_measurement_temperature 100(2)
_cell_measurement_theta_max 22
_cell_measurement_theta_min 2.5
_cell_volume 3903.3(9)
_computing_cell_refinement 'SAINT+ v. 6.02 (Bruker AXS, 1999)'
_computing_data_collection 'SMART v. 5.625 (Bruker AXS, 2000)'
_computing_data_reduction 'SAINT+ v. 6.02 (Bruker AXS, 1999)'
_computing_molecular_graphics 'XP, SHELXTL v. 6.1 (Bruker, 2000)'
_computing_publication_material 'XCIF, SHELXTL v. 6.1 (Bruker, 2000)'
_computing_structure_refinement 'SHELXL-97 (Sheldrick, 1997)'
_computing_structure_solution 'SHELXS-97 (Sheldrick, 1990)'
_diffrn_ambient_temperature 100(2)
_diffrn_detector_area_resol_mean 8.26
_diffrn_measured_fraction_theta_full 0.992
_diffrn_measured_fraction_theta_max 0.910
_diffrn_measurement_device_type 'Bruker SMART APEX CCD system'
_diffrn_measurement_method '\w rotations with narrow frames'
_diffrn_radiation_monochromator graphite
_diffrn_radiation_source 'normal-focus sealed tube'
_diffrn_radiation_type MoK\a
_diffrn_radiation_wavelength 0.71073
_diffrn_reflns_av_R_equivalents 0.0703
_diffrn_reflns_av_sigmaI/netI 0.1069
_diffrn_reflns_limit_h_max 14
_diffrn_reflns_limit_h_min -13
_diffrn_reflns_limit_k_max 29
_diffrn_reflns_limit_k_min -28
_diffrn_reflns_limit_l_max 18
_diffrn_reflns_limit_l_min -21
_diffrn_reflns_number 12492
_diffrn_reflns_theta_full 27.50
_diffrn_reflns_theta_max 28.82
_diffrn_reflns_theta_min 1.84
_diffrn_standards_decay_% 'no decay'
_exptl_absorpt_coefficient_mu 3.374
_exptl_absorpt_correction_T_max 0.967
_exptl_absorpt_correction_T_min 0.819
_exptl_absorpt_correction_type multi-scan
_exptl_absorpt_process_details
;
 Absorption correction performed with SADABS program. This is based on the
method of Blessing: Blessing, R. H., Acta Crystallogr., Sect. A 1995, 51, 33.
;
_exptl_crystal_colour 'light orange'
_exptl_crystal_density_diffrn 1.496
_exptl_crystal_density_method 'not measured'
_exptl_crystal_description needle
_exptl_crystal_F_000 1776
_exptl_crystal_size_max 0.20
_exptl_crystal_size_mid 0.04
_exptl_crystal_size_min 0.01
_refine_diff_density_max 1.768
_refine_diff_density_min -2.767
_refine_diff_density_rms 0.173
_refine_ls_abs_structure_details 'Flack H D (1983), Acta Cryst. A39, 876-881'
_refine_ls_abs_structure_Flack 0.043(18)
_refine_ls_extinction_method none
_refine_ls_goodness_of_fit_ref 1.009
_refine_ls_hydrogen_treatment constr
_refine_ls_matrix_type full
_refine_ls_number_parameters 433
_refine_ls_number_reflns 6641
_refine_ls_number_restraints 50
_refine_ls_restrained_S_all 1.006
_refine_ls_R_factor_all 0.0783
_refine_ls_R_factor_gt 0.0638
_refine_ls_shift/su_max 0.016
_refine_ls_shift/su_mean 0.001
_refine_ls_structure_factor_coef Fsqd
_refine_ls_weighting_details 'calc w=1/[\s^2^(Fo^2^)+(0.0716P)^2^+0.0000P] where P=(Fo^2^+2Fc^2^)/3'
_refine_ls_weighting_scheme calc
_refine_ls_wR_factor_gt 0.1373
_refine_ls_wR_factor_ref 0.1448
_reflns_number_gt 5661
_reflns_number_total 6641
_reflns_threshold_expression >2sigma(I)
_cod_data_source_file om800183k-file001.cif
_cod_data_source_block mae177as
_cod_original_cell_volume 3903.4(9)
_cod_original_sg_symbol_H-M Cc
_cod_database_code 4071484

loop_
_symmetry_equiv_pos_as_xyz
'x, y, z'
'x, -y, z+1/2'
'x+1/2, y+1/2, z'
'x+1/2, -y+1/2, z+1/2'

loop_
_atom_site_label
_atom_site_type_symbol
_atom_site_fract_x
_atom_site_fract_y
_atom_site_fract_z
_atom_site_U_iso_or_equiv
_atom_site_adp_type
_atom_site_occupancy
_atom_site_symmetry_multiplicity
_atom_site_calc_flag
_atom_site_refinement_flags
_atom_site_disorder_assembly
_atom_site_disorder_group
Os Os 0.75136(8) 0.154155(18) 0.16672(7) 0.02388(13) Uani 1 1 d . . .
S1 S 0.3307(4) 0.13930(19) 0.2533(3) 0.0489(10) Uiso 1 1 d D . .
O1 O 0.2123(15) 0.1578(7) 0.2268(10) 0.086(5) Uiso 1 1 d . A .
O2 O 0.4061(16) 0.1834(7) 0.2976(10) 0.087(5) Uiso 1 1 d . A .
O3 O 0.3998(13) 0.1076(6) 0.1915(9) 0.070(4) Uiso 1 1 d . A .
C38B C 0.307(3) 0.0858(13) 0.3285(17) 0.089(7) Uiso 0.50 1 d PDU A 1
F1A F 0.219(2) 0.0371(11) 0.2748(16) 0.065(6) Uiso 0.50 1 d PDU A 1
F2A F 0.278(3) 0.0911(15) 0.3917(17) 0.098(7) Uiso 0.50 1 d PDU A 1
F3A F 0.400(3) 0.0419(16) 0.329(2) 0.113(8) Uiso 0.50 1 d PDU A 1
C38A C 0.298(3) 0.0768(13) 0.3136(17) 0.088(7) Uiso 0.50 1 d PDU A 2
F1B F 0.257(3) 0.0334(11) 0.3007(16) 0.066(6) Uiso 0.50 1 d PDU A 2
F2B F 0.214(3) 0.1011(14) 0.3758(19) 0.100(8) Uiso 0.50 1 d PDU A 2
F3B F 0.418(3) 0.0720(17) 0.366(2) 0.104(8) Uiso 0.50 1 d PDU A 2
O4 O 0.5894(11) 0.1564(6) 0.1095(9) 0.046(4) Uani 1 1 d . . .
H4 H 0.5344 0.1526 0.1429 0.069 Uiso 1 1 calc R . .
N1 N 0.8135(11) 0.1472(5) -0.0129(7) 0.029(2) Uani 1 1 d U . .
N2 N 0.8132(10) 0.2402(5) 0.0262(7) 0.027(2) Uani 1 1 d U . .
C1 C 0.8019(13) 0.1819(6) 0.0557(8) 0.023(2) Uani 1 1 d U . .
C2 C 0.8272(13) 0.1842(7) -0.0815(8) 0.033(3) Uani 1 1 d U . .
H2 H 0.8353 0.1708 -0.1358 0.040 Uiso 1 1 calc R . .
C3 C 0.8268(14) 0.2408(7) -0.0564(9) 0.038(3) Uani 1 1 d U . .
H3 H 0.8345 0.2757 -0.0894 0.046 Uiso 1 1 calc R . .
C4 C 0.8162(12) 0.0822(6) -0.0172(8) 0.027(3) Uani 1 1 d . . .
C5 C 0.9300(13) 0.0527(6) -0.0067(8) 0.032(3) Uani 1 1 d . . .
C6 C 1.0469(13) 0.0858(7) 0.0139(10) 0.040(4) Uani 1 1 d . . .
H6 H 1.0263 0.1224 0.0461 0.048 Uiso 1 1 calc R . .
C7 C 1.1433(16) 0.0471(8) 0.0675(12) 0.055(5) Uani 1 1 d . . .
H7A H 1.1039 0.0317 0.1154 0.082 Uiso 1 1 calc R . .
H7B H 1.2148 0.0724 0.0853 0.082 Uiso 1 1 calc R . .
H7C H 1.1714 0.0130 0.0354 0.082 Uiso 1 1 calc R . .
C8 C 1.1090(16) 0.1076(9) -0.0636(12) 0.065(6) Uani 1 1 d . . .
H8A H 1.1225 0.0729 -0.0990 0.098 Uiso 1 1 calc R . .
H8B H 1.1890 0.1268 -0.0476 0.098 Uiso 1 1 calc R . .
H8C H 1.0545 0.1370 -0.0930 0.098 Uiso 1 1 calc R . .
C9 C 0.9253(13) -0.0099(6) -0.0158(9) 0.038(3) Uani 1 1 d . . .
H9 H 1.0003 -0.0324 -0.0073 0.045 Uiso 1 1 calc R . .
C10 C 0.8161(15) -0.0407(7) -0.0366(10) 0.042(4) Uani 1 1 d . . .
H10 H 0.8177 -0.0834 -0.0436 0.051 Uiso 1 1 calc R . .
C11 C 0.7059(14) -0.0103(7) -0.0473(9) 0.039(4) Uani 1 1 d . . .
H11 H 0.6313 -0.0323 -0.0601 0.047 Uiso 1 1 calc R . .
C12 C 0.7012(12) 0.0527(5) -0.0397(7) 0.024(3) Uani 1 1 d . . .
C13 C 0.5783(13) 0.0883(7) -0.0542(9) 0.039(3) Uani 1 1 d . . .
H13 H 0.5894 0.1300 -0.0315 0.046 Uiso 1 1 calc R . .
C14 C 0.4743(13) 0.0565(9) -0.0128(11) 0.056(5) Uani 1 1 d . . .
H14A H 0.4731 0.0135 -0.0276 0.083 Uiso 1 1 calc R . .
H14B H 0.3943 0.0750 -0.0305 0.083 Uiso 1 1 calc R . .
H14C H 0.4886 0.0605 0.0465 0.083 Uiso 1 1 calc R . .
C15 C 0.5478(17) 0.0922(8) -0.1476(10) 0.054(5) Uani 1 1 d . . .
H15A H 0.5222 0.0522 -0.1686 0.081 Uiso 1 1 calc R . .
H15B H 0.6218 0.1056 -0.1741 0.081 Uiso 1 1 calc R . .
H15C H 0.4801 0.1212 -0.1592 0.081 Uiso 1 1 calc R . .
C16 C 0.8112(13) 0.2959(6) 0.0742(8) 0.030(3) Uani 1 1 d . . .
C17 C 0.9226(12) 0.3212(6) 0.1021(8) 0.030(3) Uani 1 1 d . . .
C18 C 1.0480(14) 0.2911(7) 0.0903(11) 0.042(4) Uani 1 1 d . . .
H18 H 1.0335 0.2467 0.0825 0.051 Uiso 1 1 calc R . .
C19 C 1.1041(17) 0.3153(9) 0.0157(12) 0.061(5) Uani 1 1 d . . .
H19A H 1.0521 0.3035 -0.0330 0.091 Uiso 1 1 calc R . .
H19B H 1.1879 0.2986 0.0125 0.091 Uiso 1 1 calc R . .
H19C H 1.1088 0.3595 0.0188 0.091 Uiso 1 1 calc R . .
C20 C 1.1437(15) 0.3002(7) 0.1671(11) 0.050(4) Uani 1 1 d . . .
H20A H 1.1718 0.3424 0.1694 0.074 Uiso 1 1 calc R . .
H20B H 1.2154 0.2734 0.1624 0.074 Uiso 1 1 calc R . .
H20C H 1.1029 0.2904 0.2169 0.074 Uiso 1 1 calc R . .
C21 C 0.9177(15) 0.3771(6) 0.1421(9) 0.041(4) Uani 1 1 d . . .
H21 H 0.9923 0.3964 0.1624 0.049 Uiso 1 1 calc R . .
C22 C 0.8033(16) 0.4041(7) 0.1518(12) 0.052(4) Uani 1 1 d . . .
H22 H 0.8009 0.4417 0.1796 0.062 Uiso 1 1 calc R . .
C23 C 0.6961(16) 0.3786(7) 0.1231(9) 0.043(4) Uani 1 1 d . . .
H23 H 0.6201 0.3989 0.1307 0.051 Uiso 1 1 calc R . .
C24 C 0.6926(14) 0.3220(7) 0.0815(10) 0.040(4) Uani 1 1 d . . .
C25 C 0.5750(15) 0.2944(8) 0.0474(11) 0.052(4) Uani 1 1 d . . .
H25 H 0.5921 0.2503 0.0403 0.062 Uiso 1 1 calc R . .
C26 C 0.4723(18) 0.2988(12) 0.1042(16) 0.093(9) Uani 1 1 d . . .
H26A H 0.5001 0.2812 0.1571 0.140 Uiso 1 1 calc R . .
H26B H 0.3993 0.2766 0.0812 0.140 Uiso 1 1 calc R . .
H26C H 0.4503 0.3414 0.1115 0.140 Uiso 1 1 calc R . .
C27 C 0.5350(19) 0.3206(10) -0.0414(14) 0.075(7) Uani 1 1 d . . .
H27A H 0.5196 0.3643 -0.0375 0.113 Uiso 1 1 calc R . .
H27B H 0.4590 0.3003 -0.0631 0.113 Uiso 1 1 calc R . .
H27C H 0.6019 0.3134 -0.0777 0.113 Uiso 1 1 calc R . .
C28 C 0.8265(13) 0.0764(6) 0.2324(8) 0.032(3) Uani 1 1 d U . .
C29 C 0.8433(18) 0.0125(7) 0.1992(10) 0.047(4) Uani 1 1 d . . .
H29 H 0.8945 0.0150 0.1508 0.056 Uiso 1 1 calc R . .
C30 C 0.914(2) -0.0273(8) 0.2658(11) 0.066(6) Uani 1 1 d . . .
H30A H 0.8557 -0.0413 0.3050 0.099 Uiso 1 1 calc R . .
H30B H 0.9800 -0.0033 0.2943 0.099 Uiso 1 1 calc R . .
H30C H 0.9509 -0.0624 0.2400 0.099 Uiso 1 1 calc R . .
C31 C 0.7176(19) -0.0143(8) 0.1723(16) 0.067(7) Uani 1 1 d . . .
H31A H 0.6518 0.0145 0.1839 0.100 Uiso 1 1 calc R . .
H31B H 0.7055 -0.0521 0.2020 0.100 Uiso 1 1 calc R . .
H31C H 0.7141 -0.0226 0.1137 0.100 Uiso 1 1 calc R . .
C32 C 0.7250(13) 0.0958(6) 0.2715(8) 0.032(3) Uani 1 1 d U . .
H32 H 0.6619 0.0673 0.2817 0.038 Uiso 1 1 calc R . .
C33 C 0.7099(13) 0.1584(7) 0.2983(10) 0.032(3) Uani 1 1 d U . .
H33 H 0.6399 0.1709 0.3262 0.038 Uiso 1 1 calc R . .
C34 C 0.8074(15) 0.1997(6) 0.2799(9) 0.036(3) Uani 1 1 d U . .
C35 C 0.783(2) 0.2662(7) 0.2975(11) 0.059(5) Uani 1 1 d . . .
H35A H 0.8207 0.2914 0.2564 0.088 Uiso 1 1 calc R . .
H35B H 0.8208 0.2766 0.3517 0.088 Uiso 1 1 calc R . .
H35C H 0.6936 0.2736 0.2955 0.088 Uiso 1 1 calc R . .
C36 C 0.9160(16) 0.1778(8) 0.2491(9) 0.032(3) Uani 1 1 d U . .
H36 H 0.9839 0.2047 0.2444 0.038 Uiso 1 1 calc R . .
C37 C 0.9286(15) 0.1183(7) 0.2251(8) 0.034(3) Uani 1 1 d U . .
H37 H 1.0037 0.1050 0.2039 0.041 Uiso 1 1 calc R . .

loop_
_atom_site_aniso_label
_atom_site_aniso_U_11
_atom_site_aniso_U_22
_atom_site_aniso_U_33
_atom_site_aniso_U_23
_atom_site_aniso_U_13
_atom_site_aniso_U_12
Os 0.02007(19) 0.0292(2) 0.02217(19) 0.0010(4) -0.00004(13) 0.0119(3)
O4 0.016(5) 0.079(11) 0.043(9) 0.004(7) 0.000(5) 0.011(6)
N1 0.037(6) 0.028(4) 0.022(5) -0.004(3) -0.006(5) 0.005(5)
N2 0.032(6) 0.025(4) 0.023(4) -0.001(3) -0.002(4) 0.002(4)
C1 0.027(7) 0.028(5) 0.014(4) 0.003(4) -0.003(5) 0.012(5)
C2 0.037(8) 0.048(6) 0.014(4) -0.003(3) -0.001(5) 0.005(6)
C3 0.049(9) 0.039(4) 0.029(5) 0.010(4) 0.015(6) 0.001(6)
C4 0.032(7) 0.028(6) 0.019(6) -0.004(5) 0.004(5) 0.001(5)
C5 0.040(8) 0.029(7) 0.027(7) 0.001(5) 0.004(6) 0.008(6)
C6 0.021(7) 0.050(9) 0.051(10) 0.012(7) 0.014(6) 0.000(6)
C7 0.045(10) 0.055(11) 0.063(12) -0.012(9) -0.009(9) 0.016(8)
C8 0.038(10) 0.083(14) 0.070(13) 0.040(11) -0.029(9) -0.032(9)
C9 0.030(8) 0.041(8) 0.041(9) 0.003(6) -0.004(6) 0.009(6)
C10 0.049(9) 0.029(7) 0.047(9) -0.007(6) -0.010(7) -0.006(6)
C11 0.030(8) 0.050(9) 0.035(8) -0.007(6) -0.010(6) -0.013(6)
C12 0.033(7) 0.020(6) 0.019(6) 0.006(5) 0.002(5) 0.002(5)
C13 0.025(7) 0.052(9) 0.038(8) -0.012(7) -0.002(6) 0.013(6)
C14 0.015(7) 0.086(13) 0.066(12) -0.020(9) 0.004(7) 0.000(7)
C15 0.058(11) 0.061(11) 0.039(10) -0.009(8) -0.022(8) 0.019(8)
C16 0.030(7) 0.029(7) 0.030(7) 0.004(5) -0.006(6) 0.000(5)
C17 0.024(7) 0.029(6) 0.036(8) 0.009(6) -0.011(6) 0.010(5)
C18 0.029(8) 0.030(7) 0.067(12) -0.004(7) 0.000(7) -0.003(6)
C19 0.042(10) 0.075(13) 0.064(13) 0.005(10) -0.007(9) -0.009(9)
C20 0.040(9) 0.041(9) 0.067(12) 0.015(8) -0.007(8) -0.010(7)
C21 0.055(10) 0.027(7) 0.039(9) 0.000(6) -0.012(7) -0.007(6)
C22 0.058(11) 0.043(9) 0.053(11) -0.012(8) -0.008(9) 0.015(7)
C23 0.060(11) 0.036(8) 0.032(9) -0.003(6) 0.003(7) 0.020(7)
C24 0.038(9) 0.040(8) 0.044(9) 0.006(7) 0.007(7) 0.022(7)
C25 0.038(9) 0.059(11) 0.056(11) -0.011(8) -0.005(8) 0.018(8)
C26 0.041(12) 0.12(2) 0.12(2) -0.047(16) 0.013(13) 0.000(12)
C27 0.050(11) 0.068(12) 0.102(17) -0.005(11) -0.041(12) 0.005(9)
C28 0.033(7) 0.042(7) 0.022(7) 0.000(5) -0.003(5) -0.003(5)
C29 0.084(14) 0.030(8) 0.029(9) 0.006(6) 0.015(8) -0.005(8)
C30 0.113(18) 0.039(10) 0.048(11) 0.010(8) 0.019(11) 0.016(10)
C31 0.09(2) 0.046(9) 0.066(14) -0.016(11) 0.000(15) -0.033(10)
C32 0.036(7) 0.043(6) 0.015(6) 0.021(5) -0.002(5) -0.007(5)
C33 0.027(6) 0.044(7) 0.026(8) 0.023(6) 0.003(6) 0.007(5)
C34 0.046(8) 0.035(6) 0.026(7) 0.009(5) -0.002(6) -0.002(5)
C35 0.105(16) 0.036(9) 0.037(10) 0.006(7) 0.011(10) 0.003(9)
C36 0.038(7) 0.041(7) 0.015(8) 0.017(6) 0.003(6) -0.009(6)
C37 0.041(8) 0.047(8) 0.016(7) 0.007(6) 0.009(6) 0.000(6)

loop_
_atom_type_symbol
_atom_type_description
_atom_type_scat_dispersion_real
_atom_type_scat_dispersion_imag
_atom_type_scat_source
C C 0.0033 0.0016 'International Tables Vol C Tables 4.2.6.8 and 6.1.1.4'
H H 0.0000 0.0000 'International Tables Vol C Tables 4.2.6.8 and 6.1.1.4'
N N 0.0061 0.0033 'International Tables Vol C Tables 4.2.6.8 and 6.1.1.4'
O O 0.0106 0.0060 'International Tables Vol C Tables 4.2.6.8 and 6.1.1.4'
F F 0.0171 0.0103 'International Tables Vol C Tables 4.2.6.8 and 6.1.1.4'
S S 0.1246 0.1234 'International Tables Vol C Tables 4.2.6.8 and 6.1.1.4'
Cl Cl 0.1484 0.1585 'International Tables Vol C Tables 4.2.6.8 and 6.1.1.4'
Os Os -1.2165 7.6030 'International Tables Vol C Tables 4.2.6.8 and 6.1.1.4'

loop_
_geom_angle_atom_site_label_1
_geom_angle_atom_site_label_2
_geom_angle_atom_site_label_3
_geom_angle
O4 Os C1 80.9(5)
O4 Os C28 124.2(5)
C1 Os C28 125.1(5)
O4 Os C34 126.8(6)
C1 Os C34 123.7(6)
C28 Os C34 82.3(5)
O4 Os C32 103.8(5)
C1 Os C32 160.4(5)
C28 Os C32 36.9(5)
C34 Os C32 68.9(5)
O4 Os C36 162.2(6)
C1 Os C36 103.0(5)
C28 Os C36 67.9(6)
C34 Os C36 37.1(6)
C32 Os C36 78.4(5)
O4 Os C37 160.5(6)
C1 Os C37 102.7(5)
C28 Os C37 38.6(5)
C34 Os C37 67.3(6)
C32 Os C37 66.6(5)
C36 Os C37 36.2(6)
O4 Os C33 103.7(5)
C1 Os C33 159.5(6)
C28 Os C33 69.0(5)
C34 Os C33 38.1(5)
C32 Os C33 38.6(5)
C36 Os C33 66.7(5)
C37 Os C33 79.6(5)
O1 S1 O2 116.0(10)
O1 S1 O3 114.9(10)
O2 S1 O3 112.1(9)
O1 S1 C38B 104.3(12)
O2 S1 C38B 101.9(12)
O3 S1 C38B 105.8(11)
O1 S1 C38A 101.3(13)
O2 S1 C38A 112.1(11)
O3 S1 C38A 98.4(12)
C38B S1 C38A 10.7(13)
F2A C38B F3A 109(3)
F2A C38B F1A 112(3)
F3A C38B F1A 86(2)
F2A C38B S1 131(3)
F3A C38B S1 109(2)
F1A C38B S1 99.7(16)
F1B C38A F3B 112(3)
F1B C38A F2B 101(3)
F3B C38A F2B 100(3)
F1B C38A S1 134(2)
F3B C38A S1 100(2)
F2B C38A S1 105(2)
Os O4 H4 109.5
C1 N1 C2 110.8(11)
C1 N1 C4 126.9(11)
C2 N1 C4 122.3(12)
C3 N2 C1 111.9(11)
C3 N2 C16 122.1(11)
C1 N2 C16 125.9(11)
N1 C1 N2 102.4(11)
N1 C1 Os 127.8(10)
N2 C1 Os 129.1(10)
C3 C2 N1 107.3(12)
C3 C2 H2 126.4
N1 C2 H2 126.4
C2 C3 N2 107.6(12)
C2 C3 H3 126.2
N2 C3 H3 126.2
C5 C4 C12 124.2(12)
C5 C4 N1 118.9(12)
C12 C4 N1 116.7(11)
C4 C5 C9 115.3(13)
C4 C5 C6 122.0(12)
C9 C5 C6 122.7(13)
C5 C6 C8 111.9(14)
C5 C6 C7 112.5(13)
C8 C6 C7 108.9(13)
C5 C6 H6 107.8
C8 C6 H6 107.8
C7 C6 H6 107.8
C6 C7 H7A 109.5
C6 C7 H7B 109.5
H7A C7 H7B 109.5
C6 C7 H7C 109.5
H7A C7 H7C 109.5
H7B C7 H7C 109.5
C6 C8 H8A 109.5
C6 C8 H8B 109.5
H8A C8 H8B 109.5
C6 C8 H8C 109.5
H8A C8 H8C 109.5
H8B C8 H8C 109.5
C10 C9 C5 122.7(13)
C10 C9 H9 118.7
C5 C9 H9 118.7
C11 C10 C9 120.5(14)
C11 C10 H10 119.8
C9 C10 H10 119.8
C10 C11 C12 121.0(13)
C10 C11 H11 119.5
C12 C11 H11 119.5
C11 C12 C4 116.2(11)
C11 C12 C13 121.9(12)
C4 C12 C13 121.9(11)
C14 C13 C12 110.2(13)
C14 C13 C15 110.9(13)
C12 C13 C15 107.7(12)
C14 C13 H13 109.3
C12 C13 H13 109.3
C15 C13 H13 109.3
C13 C14 H14A 109.5
C13 C14 H14B 109.5
H14A C14 H14B 109.5
C13 C14 H14C 109.5
H14A C14 H14C 109.5
H14B C14 H14C 109.5
C13 C15 H15A 109.5
C13 C15 H15B 109.5
H15A C15 H15B 109.5
C13 C15 H15C 109.5
H15A C15 H15C 109.5
H15B C15 H15C 109.5
C17 C16 C24 125.3(13)
C17 C16 N2 118.6(12)
C24 C16 N2 115.8(12)
C16 C17 C21 117.2(13)
C16 C17 C18 122.6(12)
C21 C17 C18 120.3(12)
C19 C18 C17 110.9(13)
C19 C18 C20 109.2(13)
C17 C18 C20 112.0(13)
C19 C18 H18 108.2
C17 C18 H18 108.2
C20 C18 H18 108.2
C18 C19 H19A 109.5
C18 C19 H19B 109.5
H19A C19 H19B 109.5
C18 C19 H19C 109.5
H19A C19 H19C 109.5
H19B C19 H19C 109.5
C18 C20 H20A 109.5
C18 C20 H20B 109.5
H20A C20 H20B 109.5
C18 C20 H20C 109.5
H20A C20 H20C 109.5
H20B C20 H20C 109.5
C22 C21 C17 119.6(14)
C22 C21 H21 120.2
C17 C21 H21 120.2
C23 C22 C21 121.9(15)
C23 C22 H22 119.0
C21 C22 H22 119.0
C22 C23 C24 122.1(15)
C22 C23 H23 118.9
C24 C23 H23 118.9
C16 C24 C23 113.8(14)
C16 C24 C25 123.7(14)
C23 C24 C25 122.5(14)
C24 C25 C26 112.7(16)
C24 C25 C27 111.5(15)
C26 C25 C27 112.3(17)
C24 C25 H25 106.6
C26 C25 H25 106.6
C27 C25 H25 106.6
C25 C26 H26A 109.5
C25 C26 H26B 109.5
H26A C26 H26B 109.5
C25 C26 H26C 109.5
H26A C26 H26C 109.5
H26B C26 H26C 109.5
C25 C27 H27A 109.5
C25 C27 H27B 109.5
H27A C27 H27B 109.5
C25 C27 H27C 109.5
H27A C27 H27C 109.5
H27B C27 H27C 109.5
C32 C28 C37 118.1(13)
C32 C28 C29 125.0(14)
C37 C28 C29 116.8(14)
C32 C28 Os 72.7(8)
C37 C28 Os 73.2(9)
C29 C28 Os 127.3(10)
C31 C29 C28 109.8(15)
C31 C29 C30 111.6(16)
C28 C29 C30 109.5(13)
C31 C29 H29 108.6
C28 C29 H29 108.6
C30 C29 H29 108.6
C29 C30 H30A 109.5
C29 C30 H30B 109.5
H30A C30 H30B 109.5
C29 C30 H30C 109.5
H30A C30 H30C 109.5
H30B C30 H30C 109.5
C29 C31 H31A 109.5
C29 C31 H31B 109.5
H31A C31 H31B 109.5
C29 C31 H31C 109.5
H31A C31 H31C 109.5
H31B C31 H31C 109.5
C28 C32 C33 123.0(13)
C28 C32 Os 70.4(8)
C33 C32 Os 72.7(8)
C28 C32 H32 118.5
C33 C32 H32 118.5
Os C32 H32 131.4
C34 C33 C32 116.0(13)
C34 C33 Os 68.1(8)
C32 C33 Os 68.7(8)
C34 C33 H33 122.0
C32 C33 H33 122.0
Os C33 H33 134.0
C36 C34 C33 119.8(14)
C36 C34 C35 124.2(15)
C33 C34 C35 116.0(15)
C36 C34 Os 73.5(9)
C33 C34 Os 73.8(9)
C35 C34 Os 124.8(10)
C34 C35 H35A 109.5
C34 C35 H35B 109.5
H35A C35 H35B 109.5
C34 C35 H35C 109.5
H35A C35 H35C 109.5
H35B C35 H35C 109.5
C37 C36 C34 122.4(15)
C37 C36 Os 72.1(9)
C34 C36 Os 69.4(9)
C37 C36 H36 118.8
C34 C36 H36 118.8
Os C36 H36 133.3
C36 C37 C28 119.6(15)
C36 C37 Os 71.7(9)
C28 C37 Os 68.2(8)
C36 C37 H37 120.2
C28 C37 H37 120.2
Os C37 H37 132.9

loop_
_geom_bond_atom_site_label_1
_geom_bond_atom_site_label_2
_geom_bond_distance
Os O4 1.925(12)
Os C1 2.034(13)
Os C28 2.157(14)
Os C34 2.166(14)
Os C32 2.186(12)
Os C36 2.219(16)
Os C37 2.223(16)
Os C33 2.241(16)
S1 O1 1.382(16)
S1 O2 1.434(17)
S1 O3 1.476(15)
S1 C38B 1.74(3)
S1 C38A 1.75(3)
C38B F2A 1.11(4)
C38B F3A 1.39(5)
C38B F1A 1.65(4)
C38A F1B 1.07(4)
C38A F3B 1.51(5)
C38A F2B 1.51(5)
O4 H4 0.8400
N1 C1 1.376(17)
N1 C2 1.409(18)
N1 C4 1.438(16)
N2 C3 1.376(17)
N2 C1 1.385(16)
N2 C16 1.463(17)
C2 C3 1.316(19)
C2 H2 0.9500
C3 H3 0.9500
C4 C5 1.389(18)
C4 C12 1.426(17)
C5 C9 1.392(18)
C5 C6 1.47(2)
C6 C8 1.56(2)
C6 C7 1.57(2)
C6 H6 1.0000
C7 H7A 0.9800
C7 H7B 0.9800
C7 H7C 0.9800
C8 H8A 0.9800
C8 H8B 0.9800
C8 H8C 0.9800
C9 C10 1.38(2)
C9 H9 0.9500
C10 C11 1.36(2)
C10 H10 0.9500
C11 C12 1.398(18)
C11 H11 0.9500
C12 C13 1.544(17)
C13 C14 1.52(2)
C13 C15 1.55(2)
C13 H13 1.0000
C14 H14A 0.9800
C14 H14B 0.9800
C14 H14C 0.9800
C15 H15A 0.9800
C15 H15B 0.9800
C15 H15C 0.9800
C16 C17 1.374(17)
C16 C24 1.414(19)
C17 C21 1.400(19)
C17 C18 1.530(19)
C18 C19 1.50(2)
C18 C20 1.59(2)
C18 H18 1.0000
C19 H19A 0.9800
C19 H19B 0.9800
C19 H19C 0.9800
C20 H20A 0.9800
C20 H20B 0.9800
C20 H20C 0.9800
C21 C22 1.39(2)
C21 H21 0.9500
C22 C23 1.34(2)
C22 H22 0.9500
C23 C24 1.42(2)
C23 H23 0.9500
C24 C25 1.48(2)
C25 C26 1.50(3)
C25 C27 1.60(3)
C25 H25 1.0000
C26 H26A 0.9800
C26 H26B 0.9800
C26 H26C 0.9800
C27 H27A 0.9800
C27 H27B 0.9800
C27 H27C 0.9800
C28 C32 1.37(2)
C28 C37 1.45(2)
C28 C29 1.53(2)
C29 C31 1.52(3)
C29 C30 1.56(2)
C29 H29 1.0000
C30 H30A 0.9800
C30 H30B 0.9800
C30 H30C 0.9800
C31 H31A 0.9800
C31 H31B 0.9800
C31 H31C 0.9800
C32 C33 1.46(2)
C32 H32 0.9500
C33 C34 1.44(2)
C33 H33 0.9500
C34 C36 1.39(2)
C34 C35 1.52(2)
C35 H35A 0.9800
C35 H35B 0.9800
C35 H35C 0.9800
C36 C37 1.38(2)
C36 H36 0.9500
C37 H37 0.9500

loop_
_geom_hbond_atom_site_label_D
_geom_hbond_atom_site_label_H
_geom_hbond_atom_site_label_A
_geom_hbond_distance_DH
_geom_hbond_distance_HA
_geom_hbond_distance_DA
_geom_hbond_angle_DHA
O4 H4 O3 0.84 1.97 2.74(2) 152.5
